data_4034779
loop_
_publ_author_name
'Takeuchi, Toshifumi'
'Kumagai, Naoya'
'Shibasaki, Masakatsu'

_publ_section_title
;
 Direct Catalytic Asymmetric Aldol Reaction of \a-Vinyl Acetamide.
;
_journal_issue 10
_journal_name_full 'The Journal of organic chemistry'
_journal_page_first 5851
_journal_page_last 5858
_journal_paper_doi 10.1021/acs.joc.8b00743
_journal_volume 83
_journal_year 2018
_chemical_absolute_configuration 'CHOOSE rm ad rmad syn or unk'
_chemical_formula_moiety 'C13 H16 N2 O2'
_chemical_formula_sum 'C13 H16 N2 O2'
_chemical_formula_weight 232.28
_space_group_crystal_system orthorhombic
_space_group_IT_number 19
_space_group_name_Hall 'P 2ac 2ab'
_space_group_name_H-M_alt 'P 21 21 21'
_atom_sites_solution_hydrogens geom
_atom_sites_solution_primary direct
_atom_sites_solution_secondary difmap
_cell_angle_alpha 90.0000
_cell_angle_beta 90.0000
_cell_angle_gamma 90.0000
_cell_formula_units_Z 8
_cell_length_a 7.2780(2)
_cell_length_b 17.8268(5)
_cell_length_c 18.0726(5)
_cell_measurement_reflns_used 17079
_cell_measurement_temperature 93
_cell_measurement_theta_max 68.27
_cell_measurement_theta_min 3.48
_cell_volume 2344.80(11)
_computing_cell_refinement 'RAPID AUTO'
_computing_data_collection 'RAPID AUTO (Rigaku, ????)'
_computing_data_reduction 'RAPID AUTO'
_computing_molecular_graphics 'CrystalStructure 4.2'
_computing_publication_material 'CrystalStructure 4.2 (Rigaku, 2017)'
_computing_structure_refinement 'SHELXL Version 2016/6 (Sheldrick, 2008)'
_computing_structure_solution 'SHELXT Version 2014/5 (Sheldrick, 2014)'
_diffrn_ambient_temperature 93
_diffrn_detector_area_resol_mean 10.000
_diffrn_measured_fraction_theta_full 0.996
_diffrn_measured_fraction_theta_max 0.996
_diffrn_measurement_device_type 'Rigaku R-AXIS RAPID'
_diffrn_measurement_method \w
_diffrn_radiation_type 'Cu K\a'
_diffrn_radiation_wavelength 1.54187
_diffrn_reflns_av_R_equivalents 0.0623
_diffrn_reflns_Laue_measured_fraction_full 0.996
_diffrn_reflns_Laue_measured_fraction_max 0.996
_diffrn_reflns_limit_h_max 8
_diffrn_reflns_limit_h_min -8
_diffrn_reflns_limit_k_max 21
_diffrn_reflns_limit_k_min -21
_diffrn_reflns_limit_l_max 21
_diffrn_reflns_limit_l_min -21
_diffrn_reflns_number 26132
_diffrn_reflns_point_group_measured_fraction_full 0.995
_diffrn_reflns_point_group_measured_fraction_max 0.995
_diffrn_reflns_theta_full 67.687
_diffrn_reflns_theta_max 68.223
_diffrn_reflns_theta_min 3.483
_diffrn_standards_number 0
_exptl_absorpt_coefficient_mu 0.729
_exptl_absorpt_correction_T_max 0.930
_exptl_absorpt_correction_T_min 0.640
_exptl_absorpt_correction_type multi-scan
_exptl_absorpt_process_details 'ABSCOR (Rigaku, 1995)'
_exptl_crystal_colour colorless
_exptl_crystal_density_diffrn 1.316
_exptl_crystal_density_method 'not measured'
_exptl_crystal_description prism
_exptl_crystal_F_000 992.00
_exptl_crystal_size_max 0.200
_exptl_crystal_size_mid 0.100
_exptl_crystal_size_min 0.100
_refine_diff_density_max 0.21
_refine_diff_density_min -0.27
_refine_ls_abs_structure_details
;
 Flack x determined using 1116 quotients [(I+)-(I-)]/[(I+)+(I-)]
 (Parsons, Flack and Wagner, Acta Cryst. B69 (2013) 249-259).
;
_refine_ls_abs_structure_Flack 0.1(2)
_refine_ls_extinction_method none
_refine_ls_goodness_of_fit_ref 1.117
_refine_ls_hydrogen_treatment constr
_refine_ls_number_parameters 309
_refine_ls_number_reflns 4274
_refine_ls_number_restraints 0
_refine_ls_R_factor_all 0.0723
_refine_ls_R_factor_gt 0.0579
_refine_ls_shift/su_max 0.000
_refine_ls_structure_factor_coef Fsqd
_refine_ls_weighting_details 'w = 1/[\s^2^(Fo^2^)+(0.0839P)^2^] where P=(Fo^2^+2Fc^2^)/3'
_refine_ls_weighting_scheme calc
_refine_ls_wR_factor_gt 0.1412
_refine_ls_wR_factor_ref 0.1601
_reflns_Friedel_coverage 0.741
_reflns_Friedel_fraction_full 0.994
_reflns_Friedel_fraction_max 0.995
_reflns_number_gt 3374
_reflns_number_total 4274
_reflns_threshold_expression F^2^>2.0\s(F^2^)
_cod_data_source_file jo8b00743_si_002.cif
_cod_data_source_block 180227takeuchi
_cod_original_cell_volume 2344.80(12)
_cod_database_code 4034779

loop_
_space_group_symop_id
_space_group_symop_operation_xyz
1 +X,+Y,+Z
2 1/2-X,-Y,1/2+Z
3 1/2+X,1/2-Y,-Z
4 -X,1/2+Y,1/2-Z

loop_
_atom_site_label
_atom_site_type_symbol
_atom_site_fract_x
_atom_site_fract_y
_atom_site_fract_z
_atom_site_U_iso_or_equiv
_atom_site_adp_type
_atom_site_occupancy
_atom_site_site_symmetry_order
_atom_site_calc_flag
_atom_site_refinement_flags_posn
_atom_site_refinement_flags_adp
O1 O 0.6245(4) 0.64040(17) 0.40973(15) 0.0372(8) Uani 1 1 d . .
H1 H 0.610366 0.654998 0.365903 0.045 Uiso 1 1 calc R U
O2 O 0.0892(4) 0.14080(15) 0.62134(16) 0.0389(8) Uani 1 1 d . .
H2 H 0.001559 0.110197 0.622730 0.047 Uiso 1 1 calc R U
O3 O -0.1052(4) 0.30748(16) 0.76497(15) 0.0401(8) Uani 1 1 d . .
O4 O 0.3643(4) 0.49334(16) 0.39631(14) 0.0372(7) Uani 1 1 d . .
N5 N 0.3686(5) 0.50735(18) 0.51973(17) 0.0314(8) Uani 1 1 d . .
N6 N -0.0527(5) 0.3941(2) 0.54491(19) 0.0374(9) Uani 1 1 d . .
N7 N 0.3126(5) 0.61183(19) 0.60228(18) 0.0343(9) Uani 1 1 d . .
N8 N -0.0876(5) 0.39714(19) 0.67850(18) 0.0350(9) Uani 1 1 d . .
C9 C 0.3455(6) 0.5354(2) 0.4495(2) 0.0323(9) Uani 1 1 d . .
C10 C -0.0803(6) 0.3237(2) 0.6993(2) 0.0316(10) Uani 1 1 d . .
C11 C 0.3196(6) 0.5824(2) 0.7321(2) 0.0369(11) Uani 1 1 d . .
H11 H 0.310570 0.599734 0.781695 0.044 Uiso 1 1 calc R U
C12 C 0.2997(7) 0.6316(2) 0.6744(2) 0.0366(11) Uani 1 1 d . .
H12 H 0.275282 0.682701 0.685693 0.044 Uiso 1 1 calc R U
C13 C 0.2997(6) 0.6176(2) 0.4404(2) 0.0290(9) Uani 1 1 d . .
H13 H 0.206955 0.631490 0.478853 0.035 Uiso 1 1 calc R U
C14 C 0.2170(6) 0.6323(2) 0.3655(2) 0.0340(10) Uani 1 1 d . .
H14 H 0.288797 0.620764 0.323059 0.041 Uiso 1 1 calc R U
C15 C -0.0914(6) 0.4305(2) 0.6067(3) 0.0359(10) Uani 1 1 d . .
C16 C -0.2433(6) 0.2378(2) 0.6209(2) 0.0333(10) Uani 1 1 d . .
H16 H -0.318246 0.216908 0.658698 0.040 Uiso 1 1 calc R U
C17 C 0.4747(6) 0.6654(2) 0.4534(2) 0.0324(10) Uani 1 1 d . .
H17 H 0.510770 0.658431 0.506326 0.039 Uiso 1 1 calc R U
C19 C 0.0619(6) 0.1974(2) 0.6759(2) 0.0313(10) Uani 1 1 d . .
H19 H -0.003681 0.175627 0.719466 0.038 Uiso 1 1 calc R U
C20 C 0.3471(7) 0.5398(2) 0.5906(2) 0.0321(10) Uani 1 1 d . .
C21 C 0.3998(7) 0.4099(2) 0.6111(2) 0.0338(10) Uani 1 1 d . .
H21A H 0.295347 0.375638 0.620636 0.041 Uiso 1 1 calc R U
H21B H 0.513583 0.386953 0.630929 0.041 Uiso 1 1 calc R U
C22 C -0.0529(6) 0.2623(2) 0.6427(2) 0.0295(9) Uani 1 1 d . .
H22 H 0.011844 0.283258 0.598486 0.035 Uiso 1 1 calc R U
C23 C 0.4188(7) 0.4266(2) 0.5280(2) 0.0346(10) Uani 1 1 d . .
H23A H 0.546405 0.417676 0.511211 0.041 Uiso 1 1 calc R U
H23B H 0.334880 0.394432 0.498831 0.041 Uiso 1 1 calc R U
C24 C 0.3530(7) 0.5072(2) 0.7179(2) 0.0374(10) Uani 1 1 d . .
H24 H 0.366098 0.471921 0.756949 0.045 Uiso 1 1 calc R U
C25 C 0.3664(6) 0.4856(2) 0.6451(2) 0.0323(10) Uani 1 1 d . .
C26 C -0.0709(7) 0.4354(3) 0.4823(3) 0.0418(12) Uani 1 1 d . .
H26 H -0.044150 0.411643 0.436476 0.050 Uiso 1 1 calc R U
C27 C -0.1405(7) 0.5059(2) 0.6127(3) 0.0429(11) Uani 1 1 d . .
C28 C 0.2505(6) 0.2229(3) 0.6987(3) 0.0384(11) Uani 1 1 d . .
H28A H 0.239659 0.262142 0.736403 0.046 Uiso 1 1 calc R U
H28B H 0.319081 0.180314 0.718990 0.046 Uiso 1 1 calc R U
H28C H 0.315668 0.242887 0.655511 0.046 Uiso 1 1 calc R U
C29 C -0.1427(7) 0.4538(2) 0.7348(2) 0.0422(11) Uani 1 1 d . .
H29A H -0.048117 0.458209 0.773896 0.051 Uiso 1 1 calc R U
H29B H -0.261157 0.439918 0.757982 0.051 Uiso 1 1 calc R U
C30 C 0.4375(7) 0.7489(2) 0.4424(2) 0.0373(11) Uani 1 1 d . .
H30A H 0.333451 0.764129 0.473382 0.045 Uiso 1 1 calc R U
H30B H 0.546753 0.777705 0.456551 0.045 Uiso 1 1 calc R U
H30C H 0.408522 0.758521 0.390337 0.045 Uiso 1 1 calc R U
C31 C -0.1587(7) 0.5452(3) 0.5473(3) 0.0484(12) Uani 1 1 d . .
H31 H -0.193890 0.596514 0.548007 0.058 Uiso 1 1 calc R U
C33 C -0.1610(8) 0.5281(3) 0.6914(3) 0.0455(12) Uani 1 1 d . .
H33A H -0.282442 0.551504 0.700192 0.055 Uiso 1 1 calc R U
H33B H -0.063680 0.563967 0.706005 0.055 Uiso 1 1 calc R U
C34 C -0.1253(7) 0.5092(3) 0.4807(3) 0.0471(13) Uani 1 1 d . .
H34 H -0.139740 0.534927 0.435018 0.057 Uiso 1 1 calc R U
C35 C 0.0514(6) 0.6601(2) 0.3550(2) 0.0385(11) Uani 1 1 d . .
H35A H -0.023853 0.672240 0.396223 0.046 Uiso 1 1 calc R U
H35B H 0.007181 0.668088 0.306132 0.046 Uiso 1 1 calc R U
C36 C -0.3151(7) 0.2425(2) 0.5545(2) 0.0387(11) Uani 1 1 d . .
H36A H -0.245189 0.262982 0.514939 0.046 Uiso 1 1 calc R U
H36B H -0.436901 0.225480 0.545933 0.046 Uiso 1 1 calc R U

loop_
_atom_site_aniso_label
_atom_site_aniso_U_11
_atom_site_aniso_U_22
_atom_site_aniso_U_33
_atom_site_aniso_U_23
_atom_site_aniso_U_13
_atom_site_aniso_U_12
O1 0.0390(19) 0.0440(18) 0.0285(15) 0.0038(13) 0.0019(14) 0.0011(15)
O2 0.043(2) 0.0341(17) 0.0399(17) -0.0070(13) 0.0006(15) -0.0012(14)
O3 0.047(2) 0.0455(18) 0.0280(15) -0.0036(13) 0.0000(14) 0.0021(16)
O4 0.048(2) 0.0352(16) 0.0282(15) -0.0049(13) 0.0030(14) 0.0008(15)
N5 0.040(2) 0.0291(18) 0.0249(17) 0.0005(15) -0.0009(16) 0.0028(17)
N6 0.039(2) 0.036(2) 0.037(2) 0.0049(16) 0.0004(17) 0.0008(18)
N7 0.044(2) 0.0344(19) 0.0247(17) -0.0004(15) 0.0059(16) -0.0005(18)
N8 0.042(2) 0.0307(18) 0.0322(19) -0.0021(15) -0.0010(16) 0.0028(17)
C9 0.036(2) 0.033(2) 0.028(2) -0.0012(18) 0.000(2) -0.003(2)
C10 0.032(3) 0.034(2) 0.029(2) 0.0006(17) 0.0015(18) 0.001(2)
C11 0.040(3) 0.046(3) 0.025(2) -0.0045(19) 0.0018(19) 0.006(2)
C12 0.047(3) 0.035(2) 0.028(2) -0.0039(18) 0.002(2) 0.002(2)
C13 0.029(2) 0.033(2) 0.025(2) -0.0005(17) -0.0001(17) 0.0018(18)
C14 0.036(3) 0.038(2) 0.028(2) -0.0019(18) -0.0003(19) -0.004(2)
C15 0.035(3) 0.031(2) 0.042(2) 0.0028(19) -0.002(2) 0.002(2)
C16 0.034(3) 0.033(2) 0.033(2) 0.0001(18) 0.0010(19) -0.0016(19)
C17 0.038(3) 0.035(2) 0.025(2) 0.0014(17) 0.0003(19) 0.000(2)
C19 0.035(3) 0.033(2) 0.026(2) 0.0011(17) -0.0009(18) -0.001(2)
C20 0.039(3) 0.034(2) 0.024(2) -0.0013(17) 0.0020(19) 0.004(2)
C21 0.036(3) 0.030(2) 0.035(2) 0.0024(18) -0.0018(19) 0.0015(19)
C22 0.031(2) 0.032(2) 0.026(2) 0.0006(17) 0.0010(17) 0.0013(19)
C23 0.045(3) 0.026(2) 0.033(2) -0.0016(17) 0.001(2) 0.004(2)
C24 0.042(3) 0.041(3) 0.029(2) 0.0024(19) 0.000(2) 0.001(2)
C25 0.034(2) 0.033(2) 0.030(2) 0.0015(17) 0.0036(19) -0.004(2)
C26 0.042(3) 0.043(3) 0.040(3) 0.013(2) -0.001(2) 0.003(2)
C27 0.040(3) 0.034(2) 0.055(3) 0.000(2) -0.006(2) 0.002(2)
C28 0.039(3) 0.038(2) 0.038(2) 0.0013(19) -0.005(2) 0.003(2)
C29 0.044(3) 0.039(3) 0.044(3) -0.015(2) 0.000(2) 0.005(2)
C30 0.038(3) 0.036(2) 0.037(2) -0.002(2) -0.002(2) -0.005(2)
C31 0.041(3) 0.034(3) 0.070(3) 0.010(2) -0.009(3) -0.001(2)
C33 0.040(3) 0.036(3) 0.061(3) -0.009(2) -0.005(2) 0.004(2)
C34 0.040(3) 0.044(3) 0.057(3) 0.020(2) -0.005(2) -0.004(2)
C35 0.034(3) 0.047(3) 0.034(2) 0.004(2) 0.000(2) 0.000(2)
C36 0.037(3) 0.042(3) 0.037(2) -0.004(2) -0.004(2) -0.002(2)

loop_
_atom_type_symbol
_atom_type_description
_atom_type_scat_dispersion_real
_atom_type_scat_dispersion_imag
_atom_type_scat_source
C C 0.0181 0.0091
;
International Tables for Crystallography
(Vol. C, Tables 4.2.6.8 and 6.1.1.4)
;
H H 0.0000 0.0000
;
International Tables for Crystallography
(Vol. C, Table 6.1.1.4)
;
N N 0.0311 0.0180
;
International Tables for Crystallography
(Vol. C, Tables 4.2.6.8 and 6.1.1.4)
;
O O 0.0492 0.0322
;
International Tables for Crystallography
(Vol. C, Tables 4.2.6.8 and 6.1.1.4)
;

loop_
_geom_angle_atom_site_label_1
_geom_angle_atom_site_label_2
_geom_angle_atom_site_label_3
_geom_angle
C17 O1 H1 109.5
C19 O2 H2 109.5
C9 N5 C20 132.4(4)
C9 N5 C23 118.3(3)
C20 N5 C23 109.3(3)
C15 N6 C26 114.7(4)
C20 N7 C12 114.8(4)
C10 N8 C15 130.7(3)
C10 N8 C29 118.3(3)
C15 N8 C29 109.5(3)
O4 C9 N5 119.2(4)
O4 C9 C13 122.1(4)
N5 C9 C13 118.7(4)
O3 C10 N8 119.0(4)
O3 C10 C22 120.1(4)
N8 C10 C22 120.9(3)
C12 C11 C24 119.7(4)
C12 C11 H11 120.1
C24 C11 H11 120.1
N7 C12 C11 124.0(4)
N7 C12 H12 118.0
C11 C12 H12 118.0
C14 C13 C9 110.8(3)
C14 C13 C17 111.7(3)
C9 C13 C17 109.6(3)
C14 C13 H13 108.2
C9 C13 H13 108.2
C17 C13 H13 108.2
C35 C14 C13 124.1(4)
C35 C14 H14 117.9
C13 C14 H14 117.9
N6 C15 C27 126.3(4)
N6 C15 N8 124.0(4)
C27 C15 N8 109.6(4)
C36 C16 C22 126.0(4)
C36 C16 H16 117.0
C22 C16 H16 117.0
O1 C17 C30 111.8(3)
O1 C17 C13 112.0(3)
C30 C17 C13 111.8(4)
O1 C17 H17 107.0
C30 C17 H17 107.0
C13 C17 H17 107.0
O2 C19 C28 106.1(3)
O2 C19 C22 109.7(3)
C28 C19 C22 111.9(3)
O2 C19 H19 109.7
C28 C19 H19 109.7
C22 C19 H19 109.7
N7 C20 C25 125.5(4)
N7 C20 N5 124.1(4)
C25 C20 N5 110.3(4)
C25 C21 C23 103.8(3)
C25 C21 H21A 111.0
C23 C21 H21A 111.0
C25 C21 H21B 111.0
C23 C21 H21B 111.0
H21A C21 H21B 109.0
C16 C22 C10 105.5(3)
C16 C22 C19 112.4(3)
C10 C22 C19 110.5(3)
C16 C22 H22 109.5
C10 C22 H22 109.5
C19 C22 H22 109.5
N5 C23 C21 105.3(3)
N5 C23 H23A 110.7
C21 C23 H23A 110.7
N5 C23 H23B 110.7
C21 C23 H23B 110.7
H23A C23 H23B 108.8
C25 C24 C11 117.4(4)
C25 C24 H24 121.3
C11 C24 H24 121.3
C24 C25 C20 118.5(4)
C24 C25 C21 130.8(4)
C20 C25 C21 110.6(4)
N6 C26 C34 124.4(5)
N6 C26 H26 117.8
C34 C26 H26 117.8
C31 C27 C15 116.6(5)
C31 C27 C33 132.5(4)
C15 C27 C33 110.9(4)
C19 C28 H28A 109.5
C19 C28 H28B 109.5
H28A C28 H28B 109.5
C19 C28 H28C 109.5
H28A C28 H28C 109.5
H28B C28 H28C 109.5
N8 C29 C33 105.0(3)
N8 C29 H29A 110.8
C33 C29 H29A 110.8
N8 C29 H29B 110.8
C33 C29 H29B 110.8
H29A C29 H29B 108.8
C17 C30 H30A 109.5
C17 C30 H30B 109.5
H30A C30 H30B 109.5
C17 C30 H30C 109.5
H30A C30 H30C 109.5
H30B C30 H30C 109.5
C27 C31 C34 119.5(5)
C27 C31 H31 120.3
C34 C31 H31 120.3
C27 C33 C29 104.4(4)
C27 C33 H33A 110.9
C29 C33 H33A 110.9
C27 C33 H33B 110.9
C29 C33 H33B 110.9
H33A C33 H33B 108.9
C26 C34 C31 118.4(4)
C26 C34 H34 120.8
C31 C34 H34 120.8
C14 C35 H35A 120.0
C14 C35 H35B 120.0
H35A C35 H35B 120.0
C16 C36 H36A 120.0
C16 C36 H36B 120.0
H36A C36 H36B 120.0

loop_
_geom_bond_atom_site_label_1
_geom_bond_atom_site_label_2
_geom_bond_distance
O1 C17 1.417(5)
O1 H1 0.8400
O2 C19 1.424(5)
O2 H2 0.8400
O3 C10 1.234(5)
O4 C9 1.227(5)
N5 C9 1.374(5)
N5 C20 1.414(5)
N5 C23 1.493(5)
N6 C15 1.322(6)
N6 C26 1.356(5)
N7 C20 1.325(5)
N7 C12 1.354(5)
N8 C10 1.364(5)
N8 C15 1.428(5)
N8 C29 1.489(5)
C9 C13 1.512(6)
C10 C22 1.511(5)
C11 C12 1.371(6)
C11 C24 1.387(6)
C11 H11 0.9500
C12 H12 0.9500
C13 C14 1.504(5)
C13 C17 1.551(6)
C13 H13 1.0000
C14 C35 1.317(6)
C14 H14 0.9500
C15 C27 1.396(6)
C16 C36 1.312(6)
C16 C22 1.505(6)
C16 H16 0.9500
C17 C30 1.526(6)
C17 H17 1.0000
C19 C28 1.503(6)
C19 C22 1.549(5)
C19 H19 1.0000
C20 C25 1.386(6)
C21 C25 1.503(6)
C21 C23 1.537(6)
C21 H21A 0.9900
C21 H21B 0.9900
C22 H22 1.0000
C23 H23A 0.9900
C23 H23B 0.9900
C24 C25 1.375(6)
C24 H24 0.9500
C26 C34 1.375(6)
C26 H26 0.9500
C27 C31 1.379(7)
C27 C33 1.484(6)
C28 H28A 0.9800
C28 H28B 0.9800
C28 H28C 0.9800
C29 C33 1.545(6)
C29 H29A 0.9900
C29 H29B 0.9900
C30 H30A 0.9800
C30 H30B 0.9800
C30 H30C 0.9800
C31 C34 1.386(7)
C31 H31 0.9500
C33 H33A 0.9900
C33 H33B 0.9900
C34 H34 0.9500
C35 H35A 0.9500
C35 H35B 0.9500
C36 H36A 0.9500
C36 H36B 0.9500

loop_
_geom_hbond_atom_site_label_D
_geom_hbond_atom_site_label_H
_geom_hbond_atom_site_label_A
_geom_hbond_site_symmetry_A
_geom_hbond_distance_DA
_geom_hbond_distance_DH
_geom_hbond_distance_HA
_geom_hbond_angle_DHA
_geom_hbond_publ_flag
O1 H1 O3 2_564 2.780(4) 0.840 1.943 173.8 no
O2 H2 O4 3_456 2.916(4) 0.840 2.127 156.3 no

loop_
_geom_torsion_atom_site_label_1
_geom_torsion_atom_site_label_2
_geom_torsion_atom_site_label_3
_geom_torsion_atom_site_label_4
_geom_torsion
C20 N5 C9 O4 -176.1(4)
C23 N5 C9 O4 1.0(6)
C20 N5 C9 C13 4.6(7)
C23 N5 C9 C13 -178.4(4)
C15 N8 C10 O3 -169.5(4)
C29 N8 C10 O3 -5.6(7)
C15 N8 C10 C22 7.0(8)
C29 N8 C10 C22 170.9(4)
C20 N7 C12 C11 -0.1(7)
C24 C11 C12 N7 -0.8(8)
O4 C9 C13 C14 20.3(6)
N5 C9 C13 C14 -160.5(4)
O4 C9 C13 C17 -103.4(5)
N5 C9 C13 C17 75.9(5)
C9 C13 C14 C35 119.7(5)
C17 C13 C14 C35 -117.9(5)
C26 N6 C15 C27 -2.7(7)
C26 N6 C15 N8 177.7(4)
C10 N8 C15 N6 -13.7(8)
C29 N8 C15 N6 -178.7(4)
C10 N8 C15 C27 166.6(5)
C29 N8 C15 C27 1.7(6)
C14 C13 C17 O1 -71.3(4)
C9 C13 C17 O1 51.9(4)
C14 C13 C17 C30 55.1(4)
C9 C13 C17 C30 178.2(3)
C12 N7 C20 C25 1.2(7)
C12 N7 C20 N5 -179.1(4)
C9 N5 C20 N7 -6.6(8)
C23 N5 C20 N7 176.1(4)
C9 N5 C20 C25 173.1(4)
C23 N5 C20 C25 -4.2(5)
C36 C16 C22 C10 117.8(5)
C36 C16 C22 C19 -121.7(5)
O3 C10 C22 C16 84.1(5)
N8 C10 C22 C16 -92.4(5)
O3 C10 C22 C19 -37.5(6)
N8 C10 C22 C19 146.0(4)
O2 C19 C22 C16 63.6(4)
C28 C19 C22 C16 -179.0(3)
O2 C19 C22 C10 -178.9(3)
C28 C19 C22 C10 -61.5(5)
C9 N5 C23 C21 -170.1(4)
C20 N5 C23 C21 7.6(5)
C25 C21 C23 N5 -7.9(5)
C12 C11 C24 C25 0.6(7)
C11 C24 C25 C20 0.4(7)
C11 C24 C25 C21 -179.5(5)
N7 C20 C25 C24 -1.4(7)
N5 C20 C25 C24 178.9(4)
N7 C20 C25 C21 178.5(5)
N5 C20 C25 C21 -1.2(5)
C23 C21 C25 C24 -174.3(5)
C23 C21 C25 C20 5.8(5)
C15 N6 C26 C34 -0.2(7)
N6 C15 C27 C31 3.3(8)
N8 C15 C27 C31 -177.0(4)
N6 C15 C27 C33 -176.0(5)
N8 C15 C27 C33 3.6(6)
C10 N8 C29 C33 -173.0(4)
C15 N8 C29 C33 -5.9(5)
C15 C27 C31 C34 -1.0(8)
C33 C27 C31 C34 178.1(5)
C31 C27 C33 C29 173.7(5)
C15 C27 C33 C29 -7.1(6)
N8 C29 C33 C27 7.6(5)
N6 C26 C34 C31 2.1(8)
C27 C31 C34 C26 -1.4(8)
